data_4034177
loop_
_publ_author_name
'Oshchepkov, Aleksandr S.'
'Shumilova, Tatiana A.'
'Zerson, Mario'
'Magerle, Robert'
'Khrustalev, Victor N.'
'Kataev, Evgeny A.'

_publ_section_title
;
 Conformational Selection in Anion Recognition: cGMP-Selective Binding by
 a Naphthalimide-Functionalized Amido-Amine Macrocycle.
;
_journal_issue 14
_journal_name_full 'The Journal of organic chemistry'
_journal_page_first 9034
_journal_page_last 9043
_journal_paper_doi 10.1021/acs.joc.9b00947
_journal_volume 84
_journal_year 2019
_chemical_formula_moiety 'C112 H120 N24 O16, 2.2(C H Cl3), 3.8(C2 H6 O S)'
_chemical_formula_sum 'C121.8 H145 Cl6.6 N24 O19.8 S3.8'
_chemical_formula_weight 2617.82
_space_group_crystal_system triclinic
_space_group_IT_number 2
_space_group_name_Hall '-P 1'
_space_group_name_H-M_alt 'P -1'
_atom_sites_solution_hydrogens mixed
_atom_sites_solution_primary difmap
_atom_sites_solution_secondary difmap
_audit_creation_method SHELXL-2014/6
_cell_angle_alpha 75.75(3)
_cell_angle_beta 83.99(3)
_cell_angle_gamma 65.84(3)
_cell_formula_units_Z 1
_cell_length_a 13.580(3)
_cell_length_b 15.990(3)
_cell_length_c 16.320(3)
_cell_measurement_reflns_used 600
_cell_measurement_temperature 100(2)
_cell_measurement_theta_max 32.0
_cell_measurement_theta_min 2.0
_cell_volume 3133.9(14)
_computing_cell_refinement 'iMosflm (Battye et al., 2011)'
_computing_data_collection 'Marccd (Doyle, 2011)'
_computing_data_reduction iMosflm
_computing_molecular_graphics 'SHELXTL (Sheldrick, 2015)'
_computing_publication_material SHELXTL
_computing_structure_refinement 'SHELXL (Sheldrick, 2015)'
_computing_structure_solution 'SHELXT (Sheldrick, 2015)'
_diffrn_ambient_temperature 100(2)
_diffrn_measured_fraction_theta_full 0.988
_diffrn_measured_fraction_theta_max 0.947
_diffrn_measurement_device_type 'Rayonix SX165 CCD'
_diffrn_measurement_method '/f scan'
_diffrn_radiation_type synchrotron
_diffrn_radiation_wavelength 0.96990
_diffrn_reflns_av_R_equivalents 0.1119
_diffrn_reflns_av_unetI/netI 0.1192
_diffrn_reflns_Laue_measured_fraction_full 0.988
_diffrn_reflns_Laue_measured_fraction_max 0.947
_diffrn_reflns_limit_h_max 16
_diffrn_reflns_limit_h_min -17
_diffrn_reflns_limit_k_max 18
_diffrn_reflns_limit_k_min -20
_diffrn_reflns_limit_l_max 19
_diffrn_reflns_limit_l_min -20
_diffrn_reflns_number 45525
_diffrn_reflns_point_group_measured_fraction_full 0.988
_diffrn_reflns_point_group_measured_fraction_max 0.947
_diffrn_reflns_theta_full 35.587
_diffrn_reflns_theta_max 38.425
_diffrn_reflns_theta_min 1.757
_exptl_absorpt_coefficient_mu 0.677
_exptl_absorpt_correction_T_max 0.930
_exptl_absorpt_correction_T_min 0.860
_exptl_absorpt_correction_type multi-scan
_exptl_absorpt_process_details 'Scala (Evans, 2006)'
_exptl_crystal_colour colourless
_exptl_crystal_density_diffrn 1.387
_exptl_crystal_description prism
_exptl_crystal_F_000 1375.2
_exptl_crystal_size_max 0.20
_exptl_crystal_size_mid 0.15
_exptl_crystal_size_min 0.10
_refine_diff_density_max 0.653
_refine_diff_density_min -0.983
_refine_diff_density_rms 0.096
_refine_ls_extinction_coef 0.0016(3)
_refine_ls_extinction_expression Fc^*^=kFc[1+0.001xFc^2^\l^3^/sin(2\q)]^-1/4^
_refine_ls_extinction_method SHELXL
_refine_ls_goodness_of_fit_ref 1.032
_refine_ls_hydrogen_treatment constr
_refine_ls_matrix_type full
_refine_ls_number_parameters 800
_refine_ls_number_reflns 13089
_refine_ls_number_restraints 12
_refine_ls_restrained_S_all 1.032
_refine_ls_R_factor_all 0.0983
_refine_ls_R_factor_gt 0.0726
_refine_ls_shift/su_max 0.000
_refine_ls_shift/su_mean 0.000
_refine_ls_structure_factor_coef Fsqd
_refine_ls_weighting_details 'w=1/[\s^2^(Fo^2^)+6P] where P=(Fo^2^+2Fc^2^)/3'
_refine_ls_weighting_scheme calc
_refine_ls_wR_factor_gt 0.1689
_refine_ls_wR_factor_ref 0.1893
_reflns_Friedel_coverage 0.000
_reflns_number_gt 9305
_reflns_number_total 13089
_reflns_threshold_expression 'I > 2\s(I)'
_cod_data_source_file jo9b00947_si_003.cif
_cod_data_source_block 4-DMSO-CHCl3
_cod_original_formula_sum 'C121.80 H145 Cl6.60 N24 O19.80 S3.80'
_cod_database_code 4034177
_shelx_space_group_comment
;
The symmetry employed for this shelxl refinement is uniquely defined
by the following loop, which should always be used as a source of
symmetry information in preference to the above space-group names.
They are only intended as comments.
;
_shelx_estimated_absorpt_t_min 0.868
_shelx_estimated_absorpt_t_max 0.931
_shelxl_version_number 2014/6

loop_
_space_group_symop_operation_xyz
'x, y, z'
'-x, -y, -z'

loop_
_atom_site_label
_atom_site_type_symbol
_atom_site_fract_x
_atom_site_fract_y
_atom_site_fract_z
_atom_site_U_iso_or_equiv
_atom_site_adp_type
_atom_site_occupancy
_atom_site_site_symmetry_order
_atom_site_calc_flag
_atom_site_refinement_flags_posn
_atom_site_refinement_flags_adp
_atom_site_refinement_flags_occupancy
_atom_site_disorder_assembly
_atom_site_disorder_group
O1 O 0.5763(2) 0.82401(17) 0.29863(15) 0.0339(6) Uani 1 1 d . . . . .
O2 O 0.1544(2) 0.88127(17) 0.59741(14) 0.0345(6) Uani 1 1 d . . . . .
O3 O 0.0623(2) 0.73663(15) 0.79972(14) 0.0311(5) Uani 1 1 d . . . . .
O4 O 0.1951(2) 0.28354(16) 1.06579(14) 0.0319(6) Uani 1 1 d . . . . .
O5 O 0.76714(19) 0.59926(15) 0.25579(13) 0.0271(5) Uani 1 1 d . . . . .
O6 O 0.8456(2) 0.66446(17) 0.49290(15) 0.0329(6) Uani 1 1 d . . . . .
O7 O 0.2693(2) 0.65829(17) 1.20629(15) 0.0363(6) Uani 1 1 d . . . . .
O8 O 0.2140(2) 0.82353(17) 0.93123(16) 0.0402(6) Uani 1 1 d . . . . .
N1 N 0.4085(2) 0.8424(2) 0.26559(18) 0.0320(7) Uani 1 1 d . . . . .
H1N H 0.3375 0.8622 0.2775 0.038 Uiso 1 1 d R U . . .
N2 N 0.3346(2) 0.87307(17) 0.42123(16) 0.0244(6) Uani 1 1 d . . . . .
N3 N 0.1285(2) 0.89188(18) 0.45821(17) 0.0248(6) Uani 1 1 d . . . . .
H3N H 0.1611 0.8932 0.4072 0.030 Uiso 1 1 d R U . . .
N4 N 0.1178(2) 0.70625(17) 0.51767(15) 0.0205(5) Uani 1 1 d . . . . .
N5 N 0.1441(2) 0.60127(18) 0.75195(15) 0.0233(6) Uani 1 1 d . . . . .
H5N H 0.1684 0.5381 0.7664 0.028 Uiso 1 1 d R U . . .
N6 N 0.1477(2) 0.49613(17) 0.90970(16) 0.0216(6) Uani 1 1 d . . . . .
N7 N 0.2390(2) 0.30710(18) 0.92578(17) 0.0271(6) Uani 1 1 d . . . . .
H7N H 0.2396 0.3499 0.8783 0.033 Uiso 1 1 d R U . . .
N8 N 0.4712(2) 0.16478(19) 0.95255(17) 0.0283(6) Uani 1 1 d . . . . .
N9 N 0.3363(2) 0.62361(18) 0.46992(16) 0.0223(6) Uani 1 1 d . . . . .
H9N H 0.3063 0.6629 0.5051 0.027 Uiso 1 1 d R U . . .
N10 N 0.8044(2) 0.63414(18) 0.37360(16) 0.0238(6) Uani 1 1 d . . . . .
N11 N 0.4628(2) 0.31301(18) 1.01933(17) 0.0282(6) Uani 1 1 d . . . . .
H11N H 0.4519 0.3136 0.9657 0.034 Uiso 1 1 d R U . . .
N12 N 0.2355(2) 0.74087(19) 1.06850(18) 0.0290(6) Uani 1 1 d . . . . .
C1 C 0.4790(3) 0.8441(2) 0.3166(2) 0.0290(8) Uani 1 1 d . . . . .
C2 C 0.4345(3) 0.8691(2) 0.4005(2) 0.0255(7) Uani 1 1 d . . . . .
C3 C 0.4988(3) 0.8810(2) 0.4543(2) 0.0285(7) Uani 1 1 d . . . . .
H3 H 0.5684 0.8796 0.4369 0.034 Uiso 1 1 calc R U . . .
C4 C 0.4585(3) 0.8951(2) 0.5342(2) 0.0337(8) Uani 1 1 d . . . . .
H4 H 0.5002 0.9036 0.5722 0.040 Uiso 1 1 calc R U . . .
C5 C 0.3570(3) 0.8965(2) 0.5575(2) 0.0290(8) Uani 1 1 d . . . . .
H5 H 0.3288 0.9043 0.6121 0.035 Uiso 1 1 calc R U . . .
C6 C 0.2969(3) 0.8863(2) 0.49919(19) 0.0245(7) Uani 1 1 d . . . . .
C7 C 0.1863(3) 0.8858(2) 0.5226(2) 0.0263(7) Uani 1 1 d . . . . .
C8 C 0.0265(3) 0.8809(2) 0.4715(2) 0.0269(7) Uani 1 1 d . . . . .
H8A H -0.0276 0.9316 0.4312 0.032 Uiso 1 1 calc R U . . .
H8B H 0.0000 0.8870 0.5295 0.032 Uiso 1 1 calc R U . . .
C9 C 0.0387(3) 0.7854(2) 0.45915(19) 0.0238(7) Uani 1 1 d . . . . .
H9A H -0.0322 0.7807 0.4680 0.029 Uiso 1 1 calc R U . . .
H9B H 0.0618 0.7809 0.4002 0.029 Uiso 1 1 calc R U . . .
C10 C 0.0754(3) 0.6908(2) 0.60428(18) 0.0233(7) Uani 1 1 d . . . . .
H10A H 0.0366 0.6490 0.6101 0.028 Uiso 1 1 calc R U . . .
H10B H 0.0239 0.7515 0.6163 0.028 Uiso 1 1 calc R U . . .
C11 C 0.1687(3) 0.6459(2) 0.66733(19) 0.0235(7) Uani 1 1 d . . . . .
H11A H 0.2299 0.5980 0.6439 0.028 Uiso 1 1 calc R U . . .
H11B H 0.1927 0.6950 0.6726 0.028 Uiso 1 1 calc R U . . .
C12 C 0.1006(3) 0.6502(2) 0.81257(19) 0.0240(7) Uani 1 1 d . . . . .
C13 C 0.1033(3) 0.5903(2) 0.90092(19) 0.0217(7) Uani 1 1 d . . . . .
C14 C 0.0637(3) 0.6337(2) 0.9688(2) 0.0245(7) Uani 1 1 d . . . . .
H14 H 0.0330 0.7003 0.9599 0.029 Uiso 1 1 calc R U . . .
C15 C 0.0701(3) 0.5774(2) 1.0497(2) 0.0271(7) Uani 1 1 d . . . . .
H15 H 0.0436 0.6049 1.0972 0.033 Uiso 1 1 calc R U . . .
C16 C 0.1162(3) 0.4797(2) 1.0598(2) 0.0264(7) Uani 1 1 d . . . . .
H16 H 0.1222 0.4395 1.1143 0.032 Uiso 1 1 calc R U . . .
C17 C 0.1531(3) 0.4424(2) 0.98850(19) 0.0230(7) Uani 1 1 d . . . . .
C18 C 0.1984(3) 0.3371(2) 0.9969(2) 0.0254(7) Uani 1 1 d . . . . .
C19 C 0.2780(3) 0.2076(2) 0.9223(2) 0.0310(8) Uani 1 1 d . . . . .
H19A H 0.2973 0.2019 0.8632 0.037 Uiso 1 1 calc R U . . .
H19B H 0.2188 0.1859 0.9399 0.037 Uiso 1 1 calc R U . . .
C20 C 0.3760(3) 0.1435(2) 0.9786(2) 0.0273(7) Uani 1 1 d . . . . .
H20A H 0.3573 0.1499 1.0376 0.033 Uiso 1 1 calc R U . . .
H20B H 0.3937 0.0773 0.9772 0.033 Uiso 1 1 calc R U . . .
C21 C 0.5312(3) 0.1202(2) 0.8827(2) 0.0351(8) Uani 1 1 d . . . . .
H21A H 0.4885 0.0930 0.8607 0.042 Uiso 1 1 calc R U . . .
H21B H 0.6005 0.0686 0.9041 0.042 Uiso 1 1 calc R U . . .
C22 C 0.5524(3) 0.1930(2) 0.8120(2) 0.0326(8) Uani 1 1 d . . . . .
H22A H 0.4850 0.2503 0.7994 0.039 Uiso 1 1 calc R U . . .
H22B H 0.6069 0.2105 0.8310 0.039 Uiso 1 1 calc R U . . .
C23 C 0.1595(3) 0.6197(2) 0.48440(19) 0.0226(7) Uani 1 1 d . . . . .
H23A H 0.1011 0.6179 0.4543 0.027 Uiso 1 1 calc R U . . .
H23B H 0.1830 0.5639 0.5321 0.027 Uiso 1 1 calc R U . . .
C24 C 0.2545(3) 0.6158(2) 0.42394(19) 0.0226(7) Uani 1 1 d . . . . .
H24A H 0.2846 0.5558 0.4052 0.027 Uiso 1 1 calc R U . . .
H24B H 0.2306 0.6683 0.3735 0.027 Uiso 1 1 calc R U . . .
C25 C 0.4355(3) 0.61585(19) 0.43756(18) 0.0199(6) Uani 1 1 d . . . . .
C26 C 0.4702(3) 0.5927(2) 0.35887(19) 0.0229(7) Uani 1 1 d . . . . .
H26 H 0.4250 0.5793 0.3280 0.028 Uiso 1 1 calc R U . . .
C27 C 0.5703(3) 0.5893(2) 0.32565(19) 0.0229(7) Uani 1 1 d . . . . .
H27 H 0.5918 0.5736 0.2722 0.027 Uiso 1 1 calc R U . . .
C28 C 0.6398(2) 0.6081(2) 0.36839(18) 0.0197(6) Uani 1 1 d . . . . .
C29 C 0.7383(3) 0.6133(2) 0.32827(19) 0.0226(7) Uani 1 1 d . . . . .
C30 C 0.7818(3) 0.6495(2) 0.4561(2) 0.0250(7) Uani 1 1 d . . . . .
C31 C 0.6795(3) 0.6459(2) 0.49553(19) 0.0213(6) Uani 1 1 d . . . . .
C32 C 0.6517(3) 0.6631(2) 0.5762(2) 0.0256(7) Uani 1 1 d . . . . .
H32 H 0.6987 0.6757 0.6060 0.031 Uiso 1 1 calc R U . . .
C33 C 0.5542(3) 0.6619(2) 0.6135(2) 0.0260(7) Uani 1 1 d . . . . .
H33 H 0.5363 0.6721 0.6691 0.031 Uiso 1 1 calc R U . . .
C34 C 0.4840(3) 0.6459(2) 0.56980(19) 0.0239(7) Uani 1 1 d . . . . .
H34 H 0.4179 0.6460 0.5957 0.029 Uiso 1 1 calc R U . . .
C35 C 0.5088(3) 0.6293(2) 0.48684(18) 0.0207(6) Uani 1 1 d . . . . .
C36 C 0.6092(2) 0.62741(19) 0.44996(18) 0.0193(6) Uani 1 1 d . . . . .
C37 C 0.9062(3) 0.6366(2) 0.3332(2) 0.0279(7) Uani 1 1 d . . . . .
H37A H 0.9273 0.6785 0.3564 0.033 Uiso 1 1 calc R U . . .
H37B H 0.8947 0.6626 0.2716 0.033 Uiso 1 1 calc R U . . .
C38 C 0.9972(3) 0.5385(2) 0.3481(2) 0.0298(8) Uani 1 1 d . . . . .
H38A H 0.9733 0.4952 0.3298 0.036 Uiso 1 1 calc R U . . .
H38B H 1.0129 0.5149 0.4093 0.036 Uiso 1 1 calc R U . . .
C39 C 1.1006(3) 0.5379(3) 0.3002(2) 0.0328(8) Uani 1 1 d . . . . .
H39A H 1.1203 0.5856 0.3134 0.049 Uiso 1 1 calc R U . . .
H39B H 1.0884 0.5520 0.2392 0.049 Uiso 1 1 calc R U . . .
H39C H 1.1591 0.4758 0.3172 0.049 Uiso 1 1 calc R U . . .
C40 C 0.5420(3) 0.1456(2) 1.0244(2) 0.0302(8) Uani 1 1 d . . . . .
H40A H 0.6130 0.1448 1.0024 0.036 Uiso 1 1 calc R U . . .
H40B H 0.5537 0.0829 1.0608 0.036 Uiso 1 1 calc R U . . .
C41 C 0.4918(3) 0.2201(2) 1.0768(2) 0.0290(7) Uani 1 1 d . . . . .
H41A H 0.4267 0.2146 1.1067 0.035 Uiso 1 1 calc R U . . .
H41B H 0.5440 0.2113 1.1195 0.035 Uiso 1 1 calc R U . . .
C42 C 0.4148(3) 0.3954(2) 1.0462(2) 0.0253(7) Uani 1 1 d . . . . .
C43 C 0.3960(3) 0.3967(2) 1.1325(2) 0.0278(7) Uani 1 1 d . . . . .
H43 H 0.4142 0.3391 1.1735 0.033 Uiso 1 1 calc R U . . .
C44 C 0.3511(3) 0.4816(2) 1.1585(2) 0.0269(7) Uani 1 1 d . . . . .
H44 H 0.3398 0.4805 1.2171 0.032 Uiso 1 1 calc R U . . .
C45 C 0.3224(3) 0.5677(2) 1.1010(2) 0.0242(7) Uani 1 1 d . . . . .
C46 C 0.2758(3) 0.6558(2) 1.1310(2) 0.0273(7) Uani 1 1 d . . . . .
C47 C 0.2487(3) 0.7464(2) 0.9814(2) 0.0292(7) Uani 1 1 d . . . . .
C48 C 0.3051(3) 0.6571(2) 0.9525(2) 0.0248(7) Uani 1 1 d . . . . .
C49 C 0.3223(3) 0.6598(2) 0.8666(2) 0.0274(7) Uani 1 1 d . . . . .
H49 H 0.2999 0.7185 0.8268 0.033 Uiso 1 1 calc R U . . .
C50 C 0.3731(3) 0.5754(2) 0.8387(2) 0.0283(7) Uani 1 1 d . . . . .
H50 H 0.3867 0.5773 0.7802 0.034 Uiso 1 1 calc R U . . .
C51 C 0.4032(3) 0.4898(2) 0.8961(2) 0.0265(7) Uani 1 1 d . . . . .
H51 H 0.4364 0.4334 0.8761 0.032 Uiso 1 1 calc R U . . .
C52 C 0.3855(3) 0.4842(2) 0.9841(2) 0.0247(7) Uani 1 1 d . . . . .
C53 C 0.3372(3) 0.5695(2) 1.0130(2) 0.0240(7) Uani 1 1 d . . . . .
C54 C 0.1736(3) 0.8303(2) 1.0958(2) 0.0344(8) Uani 1 1 d . . . . .
H54A H 0.1938 0.8806 1.0600 0.041 Uiso 1 1 calc R U . . .
H54B H 0.1919 0.8228 1.1550 0.041 Uiso 1 1 calc R U . . .
C55 C 0.0523(3) 0.8585(3) 1.0889(3) 0.0432(10) Uani 1 1 d . . . . .
H55A H 0.0135 0.9244 1.0946 0.052 Uiso 1 1 calc R U . . .
H55B H 0.0362 0.8551 1.0323 0.052 Uiso 1 1 calc R U . . .
C56 C 0.0119(4) 0.7951(3) 1.1564(3) 0.0563(12) Uani 1 1 d . . . . .
H56A H 0.0529 0.7294 1.1530 0.084 Uiso 1 1 calc R U . . .
H56B H -0.0649 0.8125 1.1473 0.084 Uiso 1 1 calc R U . . .
H56C H 0.0216 0.8028 1.2124 0.084 Uiso 1 1 calc R U . . .
S1 S 0.10090(7) 0.03245(6) 0.25375(5) 0.0301(2) Uani 1 1 d . . . . .
O9 O 0.1623(2) -0.07381(16) 0.27120(15) 0.0335(6) Uani 1 1 d . . . . .
C57 C -0.0342(3) 0.0534(2) 0.2316(2) 0.0331(8) Uani 1 1 d . . . . .
H57A H -0.0333 0.0177 0.1903 0.050 Uiso 1 1 calc R U . . .
H57B H -0.0744 0.1207 0.2083 0.050 Uiso 1 1 calc R U . . .
H57C H -0.0692 0.0334 0.2838 0.050 Uiso 1 1 calc R U . . .
C58 C 0.1403(3) 0.0770(3) 0.1491(3) 0.0421(9) Uani 1 1 d . . . . .
H58A H 0.2178 0.0627 0.1482 0.063 Uiso 1 1 calc R U . . .
H58B H 0.0999 0.1453 0.1331 0.063 Uiso 1 1 calc R U . . .
H58C H 0.1248 0.0474 0.1090 0.063 Uiso 1 1 calc R U . . .
Cl1 Cl 0.57261(8) 1.03923(6) 0.26749(6) 0.0413(3) Uani 1 1 d . . . . .
Cl2 Cl 0.77916(9) 0.89869(7) 0.34086(7) 0.0518(3) Uani 1 1 d . . . . .
Cl3 Cl 0.76282(9) 0.99042(8) 0.16208(7) 0.0567(3) Uani 1 1 d . . . . .
C59 C 0.6953(3) 0.9486(3) 0.2495(3) 0.0414(9) Uani 1 1 d . . . . .
H59 H 0.6786 0.8980 0.2363 0.050 Uiso 1 1 calc R U . . .
S2 S 0.28693(8) 0.15841(7) 0.29814(6) 0.0319(2) Uani 0.9 1 d D . P A 1
O10 O 0.37471(17) 0.19370(17) 0.29850(15) 0.0319(2) Uani 0.9 1 d D . P A 1
C60 C 0.2472(3) 0.1288(3) 0.40586(17) 0.0319(2) Uani 0.9 1 d D . P A 1
H60A H 0.1878 0.1085 0.4081 0.048 Uiso 0.9 1 calc R U P A 1
H60B H 0.2235 0.1840 0.4305 0.048 Uiso 0.9 1 calc R U P A 1
H60C H 0.3087 0.0777 0.4379 0.048 Uiso 0.9 1 calc R U P A 1
C61 C 0.1654(2) 0.2595(2) 0.2656(2) 0.0319(2) Uani 0.9 1 d D . P A 1
H61A H 0.1043 0.2406 0.2730 0.048 Uiso 0.9 1 calc R U P A 1
H61B H 0.1715 0.2882 0.2059 0.048 Uiso 0.9 1 calc R U P A 1
H61C H 0.1538 0.3051 0.3000 0.048 Uiso 0.9 1 calc R U P A 1
Cl4 Cl 0.3221(9) 0.1102(5) 0.2448(5) 0.0509(16) Uani 0.1 1 d D . P B 2
Cl5 Cl 0.1997(9) 0.2985(4) 0.2716(5) 0.0509(16) Uani 0.1 1 d D . P B 2
Cl6 Cl 0.2214(10) 0.1366(6) 0.4074(5) 0.0509(16) Uani 0.1 1 d D . P B 2
C62 C 0.2114(7) 0.1813(5) 0.2973(5) 0.0509(16) Uani 0.1 1 d D . P B 2
H62 H 0.1444 0.1806 0.2779 0.061 Uiso 0.1 1 calc R U P B 2

loop_
_atom_site_aniso_label
_atom_site_aniso_U_11
_atom_site_aniso_U_22
_atom_site_aniso_U_33
_atom_site_aniso_U_23
_atom_site_aniso_U_13
_atom_site_aniso_U_12
O1 0.0309(15) 0.0358(13) 0.0354(14) -0.0093(11) 0.0028(11) -0.0137(11)
O2 0.0415(16) 0.0357(13) 0.0227(12) -0.0054(10) 0.0066(11) -0.0142(12)
O3 0.0419(15) 0.0215(11) 0.0260(12) -0.0027(9) 0.0006(11) -0.0104(11)
O4 0.0351(15) 0.0285(12) 0.0239(12) 0.0038(9) 0.0030(10) -0.0107(11)
O5 0.0317(14) 0.0268(12) 0.0207(11) -0.0035(9) 0.0005(10) -0.0109(10)
O6 0.0336(15) 0.0384(13) 0.0325(13) -0.0081(11) -0.0035(11) -0.0194(12)
O7 0.0417(16) 0.0405(14) 0.0272(13) -0.0153(11) -0.0032(11) -0.0119(12)
O8 0.0538(18) 0.0266(13) 0.0374(14) -0.0016(11) -0.0033(13) -0.0157(12)
N1 0.0305(17) 0.0399(17) 0.0281(15) -0.0108(13) 0.0024(13) -0.0152(14)
N2 0.0267(16) 0.0200(13) 0.0227(14) -0.0022(10) 0.0008(11) -0.0072(11)
N3 0.0262(16) 0.0229(13) 0.0218(13) -0.0023(11) 0.0027(11) -0.0085(12)
N4 0.0232(15) 0.0188(12) 0.0154(12) -0.0001(10) -0.0006(10) -0.0063(11)
N5 0.0305(16) 0.0198(13) 0.0175(13) -0.0002(10) -0.0018(11) -0.0097(11)
N6 0.0211(14) 0.0236(13) 0.0195(13) -0.0013(10) -0.0021(11) -0.0100(11)
N7 0.0341(17) 0.0233(13) 0.0202(13) -0.0009(11) 0.0007(12) -0.0102(12)
N8 0.0305(17) 0.0308(15) 0.0249(14) -0.0098(12) 0.0031(12) -0.0122(13)
N9 0.0204(15) 0.0252(13) 0.0225(13) -0.0090(11) 0.0002(11) -0.0082(11)
N10 0.0248(15) 0.0226(13) 0.0234(14) -0.0028(11) -0.0013(11) -0.0098(11)
N11 0.0343(17) 0.0253(14) 0.0250(14) -0.0067(11) -0.0032(12) -0.0104(13)
N12 0.0330(17) 0.0245(14) 0.0308(15) -0.0084(12) -0.0003(13) -0.0115(13)
C1 0.030(2) 0.0253(16) 0.0301(18) -0.0045(14) 0.0045(15) -0.0111(15)
C2 0.0296(19) 0.0204(15) 0.0231(16) -0.0021(12) 0.0003(14) -0.0082(14)
C3 0.030(2) 0.0220(16) 0.0311(18) -0.0031(13) -0.0007(15) -0.0095(14)
C4 0.044(2) 0.0262(17) 0.0318(19) -0.0034(14) -0.0066(16) -0.0154(16)
C5 0.040(2) 0.0220(16) 0.0232(16) -0.0027(13) -0.0028(15) -0.0110(15)
C6 0.0321(19) 0.0159(14) 0.0219(16) -0.0016(12) 0.0001(14) -0.0074(13)
C7 0.0310(19) 0.0153(14) 0.0262(17) -0.0017(12) 0.0044(14) -0.0057(13)
C8 0.0255(18) 0.0223(15) 0.0257(17) -0.0011(13) 0.0031(14) -0.0056(13)
C9 0.0230(18) 0.0218(15) 0.0192(15) 0.0024(12) -0.0033(13) -0.0049(13)
C10 0.0257(18) 0.0225(15) 0.0188(15) -0.0012(12) 0.0024(13) -0.0092(13)
C11 0.0234(18) 0.0253(16) 0.0195(15) -0.0002(12) -0.0020(13) -0.0097(13)
C12 0.0259(18) 0.0241(16) 0.0220(16) -0.0036(13) -0.0006(13) -0.0108(14)
C13 0.0222(17) 0.0235(15) 0.0197(15) -0.0020(12) -0.0003(13) -0.0108(13)
C14 0.0231(18) 0.0255(16) 0.0248(16) -0.0056(13) -0.0012(13) -0.0094(14)
C15 0.0277(19) 0.0350(18) 0.0200(16) -0.0076(13) -0.0003(14) -0.0131(15)
C16 0.0272(19) 0.0325(17) 0.0174(15) -0.0015(13) 0.0009(13) -0.0123(15)
C17 0.0222(18) 0.0270(16) 0.0189(15) 0.0008(12) -0.0025(13) -0.0119(14)
C18 0.0246(18) 0.0268(16) 0.0228(16) -0.0007(13) -0.0026(13) -0.0104(14)
C19 0.039(2) 0.0258(17) 0.0303(18) -0.0054(14) -0.0037(15) -0.0145(16)
C20 0.0304(19) 0.0207(15) 0.0294(17) -0.0047(13) -0.0013(14) -0.0091(14)
C21 0.045(2) 0.0269(17) 0.0309(19) -0.0073(14) 0.0031(16) -0.0123(16)
C22 0.038(2) 0.0299(18) 0.0299(18) -0.0088(14) 0.0011(16) -0.0132(16)
C23 0.0261(18) 0.0208(15) 0.0208(15) -0.0039(12) -0.0045(13) -0.0086(13)
C24 0.0218(17) 0.0245(15) 0.0213(15) -0.0069(12) -0.0007(13) -0.0077(13)
C25 0.0235(17) 0.0137(13) 0.0198(15) -0.0021(11) -0.0021(12) -0.0050(12)
C26 0.0274(18) 0.0219(15) 0.0190(15) -0.0038(12) -0.0010(13) -0.0094(13)
C27 0.0286(18) 0.0180(14) 0.0197(15) -0.0037(12) -0.0016(13) -0.0070(13)
C28 0.0202(16) 0.0184(14) 0.0183(15) -0.0022(11) -0.0032(12) -0.0059(12)
C29 0.0261(18) 0.0169(14) 0.0210(16) 0.0002(12) -0.0035(13) -0.0066(13)
C30 0.0298(19) 0.0204(15) 0.0249(16) -0.0033(12) -0.0031(14) -0.0105(14)
C31 0.0235(17) 0.0179(14) 0.0211(15) -0.0020(12) -0.0047(13) -0.0071(13)
C32 0.034(2) 0.0216(15) 0.0214(16) -0.0037(12) -0.0066(14) -0.0107(14)
C33 0.035(2) 0.0244(16) 0.0185(15) -0.0042(12) -0.0029(14) -0.0110(14)
C34 0.0291(19) 0.0212(15) 0.0196(15) -0.0039(12) 0.0018(13) -0.0092(13)
C35 0.0243(17) 0.0155(14) 0.0198(15) -0.0017(11) -0.0058(13) -0.0054(12)
C36 0.0224(17) 0.0156(13) 0.0175(14) -0.0007(11) -0.0040(12) -0.0058(12)
C37 0.0281(19) 0.0257(16) 0.0305(18) -0.0033(13) 0.0016(14) -0.0136(14)
C38 0.0272(19) 0.0275(17) 0.0313(18) -0.0014(14) -0.0021(15) -0.0101(15)
C39 0.028(2) 0.039(2) 0.0277(18) -0.0060(15) -0.0027(15) -0.0106(16)
C40 0.029(2) 0.0280(17) 0.0314(18) -0.0073(14) -0.0033(15) -0.0081(15)
C41 0.032(2) 0.0267(17) 0.0269(17) -0.0047(14) -0.0063(15) -0.0091(15)
C42 0.0239(18) 0.0266(16) 0.0259(17) -0.0072(13) -0.0011(14) -0.0095(14)
C43 0.0291(19) 0.0289(17) 0.0236(17) -0.0041(13) -0.0048(14) -0.0097(15)
C44 0.0263(19) 0.0339(18) 0.0209(16) -0.0072(13) -0.0035(13) -0.0107(15)
C45 0.0214(18) 0.0285(16) 0.0237(16) -0.0084(13) -0.0022(13) -0.0088(14)
C46 0.0228(18) 0.0325(17) 0.0281(18) -0.0094(14) -0.0008(14) -0.0108(14)
C47 0.030(2) 0.0298(17) 0.0308(18) -0.0067(14) -0.0003(15) -0.0152(15)
C48 0.0204(17) 0.0250(16) 0.0297(17) -0.0039(13) -0.0028(13) -0.0103(13)
C49 0.0265(19) 0.0320(17) 0.0249(17) -0.0018(13) -0.0003(14) -0.0153(15)
C50 0.031(2) 0.0367(18) 0.0225(16) -0.0065(14) 0.0013(14) -0.0190(16)
C51 0.0287(19) 0.0300(17) 0.0256(17) -0.0082(13) 0.0004(14) -0.0155(15)
C52 0.0258(18) 0.0275(16) 0.0235(16) -0.0075(13) -0.0009(13) -0.0122(14)
C53 0.0229(18) 0.0276(16) 0.0241(16) -0.0059(13) -0.0020(13) -0.0119(14)
C54 0.036(2) 0.0288(18) 0.042(2) -0.0154(16) 0.0008(17) -0.0127(16)
C55 0.039(2) 0.034(2) 0.056(3) -0.0228(18) 0.0007(19) -0.0071(17)
C56 0.041(3) 0.046(2) 0.081(3) -0.019(2) 0.008(2) -0.015(2)
S1 0.0339(5) 0.0291(4) 0.0276(4) -0.0059(3) -0.0015(4) -0.0129(4)
O9 0.0323(14) 0.0309(13) 0.0302(13) -0.0014(10) -0.0040(11) -0.0077(11)
C57 0.037(2) 0.0282(17) 0.0343(19) -0.0098(15) 0.0006(16) -0.0123(16)
C58 0.042(2) 0.0330(19) 0.044(2) -0.0035(17) 0.0059(18) -0.0118(17)
Cl1 0.0428(6) 0.0372(5) 0.0390(5) -0.0069(4) -0.0030(4) -0.0113(4)
Cl2 0.0503(7) 0.0439(6) 0.0517(6) -0.0049(5) -0.0132(5) -0.0094(5)
Cl3 0.0399(6) 0.0626(7) 0.0559(7) 0.0036(5) 0.0018(5) -0.0189(5)
C59 0.039(2) 0.041(2) 0.044(2) -0.0101(17) -0.0031(18) -0.0147(18)
S2 0.0303(5) 0.0341(5) 0.0320(5) -0.0109(4) -0.0002(4) -0.0113(4)
O10 0.0303(5) 0.0341(5) 0.0320(5) -0.0109(4) -0.0002(4) -0.0113(4)
C60 0.0303(5) 0.0341(5) 0.0320(5) -0.0109(4) -0.0002(4) -0.0113(4)
C61 0.0303(5) 0.0341(5) 0.0320(5) -0.0109(4) -0.0002(4) -0.0113(4)
Cl4 0.071(5) 0.030(3) 0.040(3) 0.004(2) -0.004(3) -0.013(3)
Cl5 0.071(5) 0.030(3) 0.040(3) 0.004(2) -0.004(3) -0.013(3)
Cl6 0.071(5) 0.030(3) 0.040(3) 0.004(2) -0.004(3) -0.013(3)
C62 0.071(5) 0.030(3) 0.040(3) 0.004(2) -0.004(3) -0.013(3)

loop_
_atom_type_symbol
_atom_type_description
_atom_type_scat_dispersion_real
_atom_type_scat_dispersion_imag
_atom_type_scat_source
C C 0.0070 0.0030 'International Tables Vol C Tables 4.2.6.8 and 6.1.1.4'
H H 0.0000 0.0000 'International Tables Vol C Tables 4.2.6.8 and 6.1.1.4'
N N 0.0130 0.0070 'International Tables Vol C Tables 4.2.6.8 and 6.1.1.4'
O O 0.0210 0.0120 'International Tables Vol C Tables 4.2.6.8 and 6.1.1.4'
S S 0.1970 0.2304 'International Tables Vol C Tables 4.2.6.8 and 6.1.1.4'
Cl Cl 0.2310 0.2940 'International Tables Vol C Tables 4.2.6.8 and 6.1.1.4'

loop_
_geom_angle_atom_site_label_1
_geom_angle_atom_site_label_2
_geom_angle_atom_site_label_3
_geom_angle
_geom_angle_site_symmetry_1
_geom_angle_site_symmetry_3
C1 N1 C22 119.8(3) . 2_666
C1 N1 H1N 121.8 . .
C22 N1 H1N 118.4 2_666 .
C2 N2 C6 117.7(3) . .
C7 N3 C8 121.9(3) . .
C7 N3 H3N 116.3 . .
C8 N3 H3N 121.0 . .
C10 N4 C9 112.7(2) . .
C10 N4 C23 111.9(2) . .
C9 N4 C23 110.9(2) . .
C12 N5 C11 121.9(3) . .
C12 N5 H5N 118.6 . .
C11 N5 H5N 118.7 . .
C13 N6 C17 117.5(3) . .
C18 N7 C19 122.1(3) . .
C18 N7 H7N 118.5 . .
C19 N7 H7N 119.3 . .
C20 N8 C21 112.1(3) . .
C20 N8 C40 113.2(3) . .
C21 N8 C40 112.7(3) . .
C25 N9 C24 123.5(3) . .
C25 N9 H9N 117.0 . .
C24 N9 H9N 111.9 . .
C29 N10 C30 124.1(3) . .
C29 N10 C37 117.7(3) . .
C30 N10 C37 118.1(3) . .
C42 N11 C41 123.1(3) . .
C42 N11 H11N 118.4 . .
C41 N11 H11N 113.7 . .
C47 N12 C46 124.2(3) . .
C47 N12 C54 116.9(3) . .
C46 N12 C54 118.9(3) . .
O1 C1 N1 123.2(3) . .
O1 C1 C2 120.7(3) . .
N1 C1 C2 116.1(3) . .
N2 C2 C3 123.1(3) . .
N2 C2 C1 116.6(3) . .
C3 C2 C1 120.2(3) . .
C4 C3 C2 118.4(3) . .
C4 C3 H3 120.8 . .
C2 C3 H3 120.8 . .
C5 C4 C3 119.2(3) . .
C5 C4 H4 120.4 . .
C3 C4 H4 120.4 . .
C4 C5 C6 118.8(3) . .
C4 C5 H5 120.6 . .
C6 C5 H5 120.6 . .
N2 C6 C5 122.8(3) . .
N2 C6 C7 116.7(3) . .
C5 C6 C7 120.5(3) . .
O2 C7 N3 124.7(3) . .
O2 C7 C6 120.0(3) . .
N3 C7 C6 115.3(3) . .
N3 C8 C9 111.3(3) . .
N3 C8 H8A 109.4 . .
C9 C8 H8A 109.4 . .
N3 C8 H8B 109.4 . .
C9 C8 H8B 109.4 . .
H8A C8 H8B 108.0 . .
N4 C9 C8 112.4(3) . .
N4 C9 H9A 109.1 . .
C8 C9 H9A 109.1 . .
N4 C9 H9B 109.1 . .
C8 C9 H9B 109.1 . .
H9A C9 H9B 107.9 . .
N4 C10 C11 109.7(3) . .
N4 C10 H10A 109.7 . .
C11 C10 H10A 109.7 . .
N4 C10 H10B 109.7 . .
C11 C10 H10B 109.7 . .
H10A C10 H10B 108.2 . .
N5 C11 C10 115.4(3) . .
N5 C11 H11A 108.4 . .
C10 C11 H11A 108.4 . .
N5 C11 H11B 108.4 . .
C10 C11 H11B 108.4 . .
H11A C11 H11B 107.5 . .
O3 C12 N5 124.3(3) . .
O3 C12 C13 120.9(3) . .
N5 C12 C13 114.8(3) . .
N6 C13 C14 123.3(3) . .
N6 C13 C12 117.2(3) . .
C14 C13 C12 119.5(3) . .
C15 C14 C13 118.7(3) . .
C15 C14 H14 120.7 . .
C13 C14 H14 120.7 . .
C14 C15 C16 118.7(3) . .
C14 C15 H15 120.7 . .
C16 C15 H15 120.7 . .
C17 C16 C15 118.9(3) . .
C17 C16 H16 120.6 . .
C15 C16 H16 120.6 . .
N6 C17 C16 123.0(3) . .
N6 C17 C18 116.9(3) . .
C16 C17 C18 120.0(3) . .
O4 C18 N7 123.4(3) . .
O4 C18 C17 120.7(3) . .
N7 C18 C17 115.8(3) . .
N7 C19 C20 113.4(3) . .
N7 C19 H19A 108.9 . .
C20 C19 H19A 108.9 . .
N7 C19 H19B 108.9 . .
C20 C19 H19B 108.9 . .
H19A C19 H19B 107.7 . .
N8 C20 C19 113.0(3) . .
N8 C20 H20A 109.0 . .
C19 C20 H20A 109.0 . .
N8 C20 H20B 109.0 . .
C19 C20 H20B 109.0 . .
H20A C20 H20B 107.8 . .
N8 C21 C22 109.8(3) . .
N8 C21 H21A 109.7 . .
C22 C21 H21A 109.7 . .
N8 C21 H21B 109.7 . .
C22 C21 H21B 109.7 . .
H21A C21 H21B 108.2 . .
N1 C22 C21 111.9(3) 2_666 .
N1 C22 H22A 109.2 2_666 .
C21 C22 H22A 109.2 . .
N1 C22 H22B 109.2 2_666 .
C21 C22 H22B 109.2 . .
H22A C22 H22B 107.9 . .
N4 C23 C24 111.2(2) . .
N4 C23 H23A 109.4 . .
C24 C23 H23A 109.4 . .
N4 C23 H23B 109.4 . .
C24 C23 H23B 109.4 . .
H23A C23 H23B 108.0 . .
N9 C24 C23 107.3(2) . .
N9 C24 H24A 110.3 . .
C23 C24 H24A 110.3 . .
N9 C24 H24B 110.3 . .
C23 C24 H24B 110.3 . .
H24A C24 H24B 108.5 . .
N9 C25 C26 121.9(3) . .
N9 C25 C35 119.1(3) . .
C26 C25 C35 119.0(3) . .
C27 C26 C25 120.6(3) . .
C27 C26 H26 119.7 . .
C25 C26 H26 119.7 . .
C26 C27 C28 122.0(3) . .
C26 C27 H27 119.0 . .
C28 C27 H27 119.0 . .
C27 C28 C36 118.7(3) . .
C27 C28 C29 120.5(3) . .
C36 C28 C29 120.7(3) . .
O5 C29 N10 118.8(3) . .
O5 C29 C28 123.0(3) . .
N10 C29 C28 118.2(3) . .
O6 C30 N10 120.4(3) . .
O6 C30 C31 122.6(3) . .
N10 C30 C31 117.1(3) . .
C32 C31 C36 120.5(3) . .
C32 C31 C30 119.5(3) . .
C36 C31 C30 120.0(3) . .
C31 C32 C33 120.0(3) . .
C31 C32 H32 120.0 . .
C33 C32 H32 120.0 . .
C34 C33 C32 120.4(3) . .
C34 C33 H33 119.8 . .
C32 C33 H33 119.8 . .
C33 C34 C35 121.2(3) . .
C33 C34 H34 119.4 . .
C35 C34 H34 119.4 . .
C36 C35 C34 118.5(3) . .
C36 C35 C25 118.5(3) . .
C34 C35 C25 123.0(3) . .
C35 C36 C28 120.9(3) . .
C35 C36 C31 119.3(3) . .
C28 C36 C31 119.8(3) . .
N10 C37 C38 111.4(2) . .
N10 C37 H37A 109.3 . .
C38 C37 H37A 109.3 . .
N10 C37 H37B 109.3 . .
C38 C37 H37B 109.3 . .
H37A C37 H37B 108.0 . .
C37 C38 C39 112.3(3) . .
C37 C38 H38A 109.1 . .
C39 C38 H38A 109.1 . .
C37 C38 H38B 109.1 . .
C39 C38 H38B 109.1 . .
H38A C38 H38B 107.9 . .
C38 C39 H39A 109.5 . .
C38 C39 H39B 109.5 . .
H39A C39 H39B 109.5 . .
C38 C39 H39C 109.5 . .
H39A C39 H39C 109.5 . .
H39B C39 H39C 109.5 . .
N8 C40 C41 111.1(3) . .
N8 C40 H40A 109.4 . .
C41 C40 H40A 109.4 . .
N8 C40 H40B 109.4 . .
C41 C40 H40B 109.4 . .
H40A C40 H40B 108.0 . .
N11 C41 C40 108.2(3) . .
N11 C41 H41A 110.1 . .
C40 C41 H41A 110.1 . .
N11 C41 H41B 110.1 . .
C40 C41 H41B 110.1 . .
H41A C41 H41B 108.4 . .
N11 C42 C43 121.9(3) . .
N11 C42 C52 119.1(3) . .
C43 C42 C52 119.0(3) . .
C44 C43 C42 120.8(3) . .
C44 C43 H43 119.6 . .
C42 C43 H43 119.6 . .
C45 C44 C43 121.8(3) . .
C45 C44 H44 119.1 . .
C43 C44 H44 119.1 . .
C44 C45 C53 119.2(3) . .
C44 C45 C46 120.2(3) . .
C53 C45 C46 120.7(3) . .
O7 C46 N12 119.8(3) . .
O7 C46 C45 123.3(3) . .
N12 C46 C45 116.8(3) . .
O8 C47 N12 120.2(3) . .
O8 C47 C48 122.0(3) . .
N12 C47 C48 117.8(3) . .
C49 C48 C53 120.8(3) . .
C49 C48 C47 119.5(3) . .
C53 C48 C47 119.6(3) . .
C48 C49 C50 119.8(3) . .
C48 C49 H49 120.1 . .
C50 C49 H49 120.1 . .
C51 C50 C49 120.4(3) . .
C51 C50 H50 119.8 . .
C49 C50 H50 119.8 . .
C50 C51 C52 121.4(3) . .
C50 C51 H51 119.3 . .
C52 C51 H51 119.3 . .
C51 C52 C53 118.5(3) . .
C51 C52 C42 122.9(3) . .
C53 C52 C42 118.6(3) . .
C45 C53 C52 120.6(3) . .
C45 C53 C48 120.2(3) . .
C52 C53 C48 119.1(3) . .
N12 C54 C55 110.8(3) . .
N12 C54 H54A 109.5 . .
C55 C54 H54A 109.5 . .
N12 C54 H54B 109.5 . .
C55 C54 H54B 109.5 . .
H54A C54 H54B 108.1 . .
C56 C55 C54 112.0(4) . .
C56 C55 H55A 109.2 . .
C54 C55 H55A 109.2 . .
C56 C55 H55B 109.2 . .
C54 C55 H55B 109.2 . .
H55A C55 H55B 107.9 . .
C55 C56 H56A 109.5 . .
C55 C56 H56B 109.5 . .
H56A C56 H56B 109.5 . .
C55 C56 H56C 109.5 . .
H56A C56 H56C 109.5 . .
H56B C56 H56C 109.5 . .
O9 S1 C57 105.44(16) . .
O9 S1 C58 105.89(17) . .
C57 S1 C58 98.67(19) . .
S1 C57 H57A 109.5 . .
S1 C57 H57B 109.5 . .
H57A C57 H57B 109.5 . .
S1 C57 H57C 109.5 . .
H57A C57 H57C 109.5 . .
H57B C57 H57C 109.5 . .
S1 C58 H58A 109.5 . .
S1 C58 H58B 109.5 . .
H58A C58 H58B 109.5 . .
S1 C58 H58C 109.5 . .
H58A C58 H58C 109.5 . .
H58B C58 H58C 109.5 . .
Cl1 C59 Cl3 110.4(2) . .
Cl1 C59 Cl2 111.5(2) . .
Cl3 C59 Cl2 110.7(2) . .
Cl1 C59 H59 108.1 . .
Cl3 C59 H59 108.1 . .
Cl2 C59 H59 108.1 . .
O10 S2 C61 106.95(14) . .
O10 S2 C60 106.99(16) . .
C61 S2 C60 96.44(15) . .
S2 C60 H60A 109.5 . .
S2 C60 H60B 109.5 . .
H60A C60 H60B 109.5 . .
S2 C60 H60C 109.5 . .
H60A C60 H60C 109.5 . .
H60B C60 H60C 109.5 . .
S2 C61 H61A 109.5 . .
S2 C61 H61B 109.5 . .
H61A C61 H61B 109.5 . .
S2 C61 H61C 109.5 . .
H61A C61 H61C 109.5 . .
H61B C61 H61C 109.5 . .
Cl5 C62 Cl6 110.8(3) . .
Cl5 C62 Cl4 111.1(3) . .
Cl6 C62 Cl4 110.9(3) . .
Cl5 C62 H62 108.0 . .
Cl6 C62 H62 108.0 . .
Cl4 C62 H62 108.0 . .

loop_
_geom_bond_atom_site_label_1
_geom_bond_atom_site_label_2
_geom_bond_distance
_geom_bond_site_symmetry_2
O1 C1 1.246(4) .
O2 C7 1.247(4) .
O3 C12 1.231(4) .
O4 C18 1.244(4) .
O5 C29 1.251(4) .
O6 C30 1.232(4) .
O7 C46 1.231(4) .
O8 C47 1.233(4) .
N1 C1 1.345(4) .
N1 C22 1.473(4) 2_666
N1 H1N 0.9000 .
N2 C2 1.342(4) .
N2 C6 1.354(4) .
N3 C7 1.338(4) .
N3 C8 1.453(4) .
N3 H3N 0.9000 .
N4 C10 1.471(4) .
N4 C9 1.475(4) .
N4 C23 1.482(4) .
N5 C12 1.349(4) .
N5 C11 1.463(4) .
N5 H5N 0.9000 .
N6 C13 1.349(4) .
N6 C17 1.350(4) .
N7 C18 1.344(4) .
N7 C19 1.471(4) .
N7 H7N 0.8999 .
N8 C20 1.463(4) .
N8 C21 1.484(4) .
N8 C40 1.487(4) .
N9 C25 1.363(4) .
N9 C24 1.464(4) .
N9 H9N 0.9001 .
N10 C29 1.404(4) .
N10 C30 1.407(4) .
N10 C37 1.479(4) .
N11 C42 1.369(4) .
N11 C41 1.468(4) .
N11 H11N 0.9001 .
N12 C47 1.399(4) .
N12 C46 1.420(4) .
N12 C54 1.483(4) .
C1 C2 1.516(5) .
C2 C3 1.397(5) .
C3 C4 1.394(5) .
C3 H3 0.9500 .
C4 C5 1.383(5) .
C4 H4 0.9500 .
C5 C6 1.394(5) .
C5 H5 0.9500 .
C6 C7 1.514(5) .
C8 C9 1.530(4) .
C8 H8A 0.9900 .
C8 H8B 0.9900 .
C9 H9A 0.9900 .
C9 H9B 0.9900 .
C10 C11 1.531(4) .
C10 H10A 0.9900 .
C10 H10B 0.9900 .
C11 H11A 0.9900 .
C11 H11B 0.9900 .
C12 C13 1.517(4) .
C13 C14 1.394(5) .
C14 C15 1.392(4) .
C14 H14 0.9500 .
C15 C16 1.398(5) .
C15 H15 0.9500 .
C16 C17 1.392(5) .
C16 H16 0.9500 .
C17 C18 1.512(4) .
C19 C20 1.530(5) .
C19 H19A 0.9900 .
C19 H19B 0.9900 .
C20 H20A 0.9900 .
C20 H20B 0.9900 .
C21 C22 1.522(5) .
C21 H21A 0.9900 .
C21 H21B 0.9900 .
C22 N1 1.473(4) 2_666
C22 H22A 0.9900 .
C22 H22B 0.9900 .
C23 C24 1.530(4) .
C23 H23A 0.9900 .
C23 H23B 0.9900 .
C24 H24A 0.9900 .
C24 H24B 0.9900 .
C25 C26 1.405(4) .
C25 C35 1.454(4) .
C26 C27 1.394(5) .
C26 H26 0.9500 .
C27 C28 1.393(4) .
C27 H27 0.9500 .
C28 C36 1.422(4) .
C28 C29 1.452(4) .
C30 C31 1.485(5) .
C31 C32 1.394(4) .
C31 C36 1.429(4) .
C32 C33 1.403(5) .
C32 H32 0.9500 .
C33 C34 1.384(4) .
C33 H33 0.9500 .
C34 C35 1.423(4) .
C34 H34 0.9500 .
C35 C36 1.423(4) .
C37 C38 1.529(5) .
C37 H37A 0.9900 .
C37 H37B 0.9900 .
C38 C39 1.531(5) .
C38 H38A 0.9900 .
C38 H38B 0.9900 .
C39 H39A 0.9800 .
C39 H39B 0.9800 .
C39 H39C 0.9800 .
C40 C41 1.526(5) .
C40 H40A 0.9900 .
C40 H40B 0.9900 .
C41 H41A 0.9900 .
C41 H41B 0.9900 .
C42 C43 1.408(4) .
C42 C52 1.454(4) .
C43 C44 1.396(5) .
C43 H43 0.9500 .
C44 C45 1.388(4) .
C44 H44 0.9500 .
C45 C53 1.424(4) .
C45 C46 1.474(5) .
C47 C48 1.487(5) .
C48 C49 1.391(5) .
C48 C53 1.426(4) .
C49 C50 1.406(5) .
C49 H49 0.9500 .
C50 C51 1.381(4) .
C50 H50 0.9500 .
C51 C52 1.419(4) .
C51 H51 0.9500 .
C52 C53 1.426(5) .
C54 C55 1.527(5) .
C54 H54A 0.9900 .
C54 H54B 0.9900 .
C55 C56 1.524(6) .
C55 H55A 0.9900 .
C55 H55B 0.9900 .
C56 H56A 0.9800 .
C56 H56B 0.9800 .
C56 H56C 0.9800 .
S1 O9 1.522(3) .
S1 C57 1.785(4) .
S1 C58 1.798(4) .
C57 H57A 0.9800 .
C57 H57B 0.9800 .
C57 H57C 0.9800 .
C58 H58A 0.9800 .
C58 H58B 0.9800 .
C58 H58C 0.9800 .
Cl1 C59 1.758(4) .
Cl2 C59 1.784(4) .
Cl3 C59 1.755(4) .
C59 H59 1.0000 .
S2 O10 1.5144(19) .
S2 C61 1.788(2) .
S2 C60 1.790(2) .
C60 H60A 0.9800 .
C60 H60B 0.9800 .
C60 H60C 0.9800 .
C61 H61A 0.9800 .
C61 H61B 0.9800 .
C61 H61C 0.9800 .
Cl4 C62 1.761(3) .
Cl5 C62 1.759(3) .
Cl6 C62 1.761(3) .
C62 H62 1.0000 .

loop_
_geom_hbond_atom_site_label_D
_geom_hbond_atom_site_label_H
_geom_hbond_atom_site_label_A
_geom_hbond_distance_DH
_geom_hbond_distance_HA
_geom_hbond_distance_DA
_geom_hbond_angle_DHA
_geom_hbond_site_symmetry_A
N1 H1N O9 0.90 2.17 3.052(4) 165 1_565
N3 H3N O9 0.90 2.15 2.986(4) 154 1_565
N5 H5N O5 0.90 2.12 2.959(3) 156 2_666
N7 H7N O5 0.90 2.14 2.966(3) 153 2_666
N9 H9N N4 0.90 2.36 2.823(4) 112 .
N11 H11N N8 0.90 2.35 2.801(4) 111 .
C20 H20A O4 0.99 2.46 3.068(4) 119 .
C57 H57B O3 0.98 2.32 3.134(4) 139 2_566
C57 H57C O2 0.98 2.55 3.261(4) 130 2_566
C58 H58A Cl4 0.98 2.65 3.332(13) 127 .
C58 H58B O3 0.98 2.59 3.344(5) 133 2_566
C59 H59 O1 1.00 2.20 2.967(5) 133 .
C61 H61A O3 0.98 2.52 3.348(4) 142 2_566
C61 H61B O4 0.98 2.29 3.190(4) 152 1_554
C62 H62 S1 1.00 2.79 3.523(9) 131 .

loop_
_geom_torsion_atom_site_label_1
_geom_torsion_atom_site_label_2
_geom_torsion_atom_site_label_3
_geom_torsion_atom_site_label_4
_geom_torsion
_geom_torsion_site_symmetry_1
_geom_torsion_site_symmetry_4
C22 N1 C1 O1 5.9(5) 2_666 .
C22 N1 C1 C2 -172.1(3) 2_666 .
C6 N2 C2 C3 -2.2(4) . .
C6 N2 C2 C1 173.8(3) . .
O1 C1 C2 N2 -168.3(3) . .
N1 C1 C2 N2 9.7(4) . .
O1 C1 C2 C3 7.8(5) . .
N1 C1 C2 C3 -174.2(3) . .
N2 C2 C3 C4 1.9(5) . .
C1 C2 C3 C4 -174.0(3) . .
C2 C3 C4 C5 0.2(5) . .
C3 C4 C5 C6 -1.7(5) . .
C2 N2 C6 C5 0.5(4) . .
C2 N2 C6 C7 -177.1(3) . .
C4 C5 C6 N2 1.5(5) . .
C4 C5 C6 C7 179.0(3) . .
C8 N3 C7 O2 -8.5(5) . .
C8 N3 C7 C6 172.5(3) . .
N2 C6 C7 O2 167.6(3) . .
C5 C6 C7 O2 -10.0(4) . .
N2 C6 C7 N3 -13.3(4) . .
C5 C6 C7 N3 169.0(3) . .
C7 N3 C8 C9 -105.3(3) . .
C10 N4 C9 C8 75.8(3) . .
C23 N4 C9 C8 -157.9(3) . .
N3 C8 C9 N4 59.4(3) . .
C9 N4 C10 C11 -152.5(3) . .
C23 N4 C10 C11 81.7(3) . .
C12 N5 C11 C10 -86.8(4) . .
N4 C10 C11 N5 -162.6(2) . .
C11 N5 C12 O3 12.0(5) . .
C11 N5 C12 C13 -167.1(3) . .
C17 N6 C13 C14 0.3(5) . .
C17 N6 C13 C12 178.1(3) . .
O3 C12 C13 N6 -179.2(3) . .
N5 C12 C13 N6 -0.1(4) . .
O3 C12 C13 C14 -1.3(5) . .
N5 C12 C13 C14 177.9(3) . .
N6 C13 C14 C15 -0.1(5) . .
C12 C13 C14 C15 -177.9(3) . .
C13 C14 C15 C16 0.2(5) . .
C14 C15 C16 C17 -0.5(5) . .
C13 N6 C17 C16 -0.6(5) . .
C13 N6 C17 C18 177.2(3) . .
C15 C16 C17 N6 0.8(5) . .
C15 C16 C17 C18 -177.0(3) . .
C19 N7 C18 O4 3.5(5) . .
C19 N7 C18 C17 -175.1(3) . .
N6 C17 C18 O4 -172.0(3) . .
C16 C17 C18 O4 5.8(5) . .
N6 C17 C18 N7 6.6(4) . .
C16 C17 C18 N7 -175.5(3) . .
C18 N7 C19 C20 -64.4(4) . .
C21 N8 C20 C19 -82.6(3) . .
C40 N8 C20 C19 148.4(3) . .
N7 C19 C20 N8 -63.7(4) . .
C20 N8 C21 C22 129.9(3) . .
C40 N8 C21 C22 -100.9(3) . .
N8 C21 C22 N1 -168.3(3) . 2_666
C10 N4 C23 C24 -147.7(3) . .
C9 N4 C23 C24 85.5(3) . .
C25 N9 C24 C23 175.0(3) . .
N4 C23 C24 N9 56.2(3) . .
C24 N9 C25 C26 -4.7(4) . .
C24 N9 C25 C35 177.0(3) . .
N9 C25 C26 C27 177.2(3) . .
C35 C25 C26 C27 -4.5(4) . .
C25 C26 C27 C28 0.1(4) . .
C26 C27 C28 C36 2.8(4) . .
C26 C27 C28 C29 -173.7(3) . .
C30 N10 C29 O5 -178.8(3) . .
C37 N10 C29 O5 -1.1(4) . .
C30 N10 C29 C28 0.6(4) . .
C37 N10 C29 C28 178.3(3) . .
C27 C28 C29 O5 -1.7(4) . .
C36 C28 C29 O5 -178.1(3) . .
C27 C28 C29 N10 178.9(3) . .
C36 C28 C29 N10 2.5(4) . .
C29 N10 C30 O6 177.6(3) . .
C37 N10 C30 O6 -0.1(4) . .
C29 N10 C30 C31 -1.8(4) . .
C37 N10 C30 C31 -179.5(3) . .
O6 C30 C31 C32 2.3(5) . .
N10 C30 C31 C32 -178.3(3) . .
O6 C30 C31 C36 -179.4(3) . .
N10 C30 C31 C36 0.0(4) . .
C36 C31 C32 C33 0.3(4) . .
C30 C31 C32 C33 178.6(3) . .
C31 C32 C33 C34 -1.6(5) . .
C32 C33 C34 C35 0.7(5) . .
C33 C34 C35 C36 1.4(4) . .
C33 C34 C35 C25 -177.6(3) . .
N9 C25 C35 C36 -175.8(3) . .
C26 C25 C35 C36 5.9(4) . .
N9 C25 C35 C34 3.2(4) . .
C26 C25 C35 C34 -175.2(3) . .
C34 C35 C36 C28 177.9(3) . .
C25 C35 C36 C28 -3.1(4) . .
C34 C35 C36 C31 -2.5(4) . .
C25 C35 C36 C31 176.4(2) . .
C27 C28 C36 C35 -1.2(4) . .
C29 C28 C36 C35 175.3(3) . .
C27 C28 C36 C31 179.3(3) . .
C29 C28 C36 C31 -4.3(4) . .
C32 C31 C36 C35 1.7(4) . .
C30 C31 C36 C35 -176.5(3) . .
C32 C31 C36 C28 -178.7(3) . .
C30 C31 C36 C28 3.0(4) . .
C29 N10 C37 C38 -85.0(3) . .
C30 N10 C37 C38 92.8(3) . .
N10 C37 C38 C39 174.8(3) . .
C20 N8 C40 C41 -74.0(3) . .
C21 N8 C40 C41 157.3(3) . .
C42 N11 C41 C40 179.3(3) . .
N8 C40 C41 N11 -52.1(4) . .
C41 N11 C42 C43 4.3(5) . .
C41 N11 C42 C52 -177.8(3) . .
N11 C42 C43 C44 177.3(3) . .
C52 C42 C43 C44 -0.6(5) . .
C42 C43 C44 C45 0.5(5) . .
C43 C44 C45 C53 1.2(5) . .
C43 C44 C45 C46 -179.5(3) . .
C47 N12 C46 O7 173.3(3) . .
C54 N12 C46 O7 -7.8(5) . .
C47 N12 C46 C45 -7.9(5) . .
C54 N12 C46 C45 171.1(3) . .
C44 C45 C46 O7 6.9(5) . .
C53 C45 C46 O7 -173.9(3) . .
C44 C45 C46 N12 -172.0(3) . .
C53 C45 C46 N12 7.3(5) . .
C46 N12 C47 O8 -177.7(3) . .
C54 N12 C47 O8 3.3(5) . .
C46 N12 C47 C48 2.4(5) . .
C54 N12 C47 C48 -176.6(3) . .
O8 C47 C48 C49 1.8(5) . .
N12 C47 C48 C49 -178.3(3) . .
O8 C47 C48 C53 -175.9(3) . .
N12 C47 C48 C53 4.0(5) . .
C53 C48 C49 C50 -0.6(5) . .
C47 C48 C49 C50 -178.3(3) . .
C48 C49 C50 C51 1.8(5) . .
C49 C50 C51 C52 -0.9(5) . .
C50 C51 C52 C53 -1.1(5) . .
C50 C51 C52 C42 179.1(3) . .
N11 C42 C52 C51 0.8(5) . .
C43 C42 C52 C51 178.8(3) . .
N11 C42 C52 C53 -178.9(3) . .
C43 C42 C52 C53 -1.0(5) . .
C44 C45 C53 C52 -2.9(5) . .
C46 C45 C53 C52 177.9(3) . .
C44 C45 C53 C48 177.9(3) . .
C46 C45 C53 C48 -1.3(5) . .
C51 C52 C53 C45 -177.1(3) . .
C42 C52 C53 C45 2.7(5) . .
C51 C52 C53 C48 2.2(5) . .
C42 C52 C53 C48 -178.0(3) . .
C49 C48 C53 C45 177.9(3) . .
C47 C48 C53 C45 -4.4(5) . .
C49 C48 C53 C52 -1.3(5) . .
C47 C48 C53 C52 176.4(3) . .
C47 N12 C54 C55 80.2(4) . .
C46 N12 C54 C55 -98.8(4) . .
N12 C54 C55 C56 71.8(4) . .
